data_1548495
loop_
_publ_author_name
'Peng, Chengdong'
'Zhuang, Zewen'
'Yang, Huimin'
'Zhang, Guiyang'
'Fei, Honghan'

_publ_section_title
;
 Ultrastable, cationic three-dimensional lead bromide frameworks that
 intrinsically emit broadband white-light.
;
_journal_issue 6
_journal_name_full 'Chemical science'
_journal_page_first 1627
_journal_page_last 1633
_journal_paper_doi 10.1039/c7sc04118g
_journal_volume 9
_journal_year 2018
_chemical_formula_moiety 'C3 H4 Br O2 Pb'
_chemical_formula_sum 'C3 H4 Br O2 Pb'
_chemical_formula_weight 359.16
_space_group_IT_number 92
_space_group_name_Hall 'P 4abw 2nw'
_space_group_name_H-M_alt 'P 41 21 2'
_symmetry_cell_setting tetragonal
_symmetry_space_group_name_Hall 'P 4abw 2nw'
_symmetry_space_group_name_H-M 'P 41 21 2'
_atom_sites_solution_hydrogens geom
_atom_sites_solution_primary direct
_atom_sites_solution_secondary difmap
_audit_creation_method SHELXL-97
_audit_update_record
;
2017-09-20 deposited with the CCDC.
2017-12-19 downloaded from the CCDC.
;
_cell_angle_alpha 90.00
_cell_angle_beta 90.00
_cell_angle_gamma 90.00
_cell_formula_units_Z 8
_cell_length_a 8.9917(8)
_cell_length_b 8.9917(8)
_cell_length_c 14.354(3)
_cell_measurement_reflns_used 9873
_cell_measurement_temperature 296(2)
_cell_measurement_theta_max 30.77
_cell_measurement_theta_min 2.67
_cell_volume 1160.5(3)
_computing_cell_refinement 'Bruker SMART'
_computing_data_collection 'Bruker SMART'
_computing_data_reduction 'Bruker SAINT'
_computing_molecular_graphics 'Bruker SHELXTL'
_computing_publication_material 'Bruker SHELXTL'
_computing_structure_refinement 'SHELXL-97 (Sheldrick, 1997)'
_computing_structure_solution 'SHELXS-97 (Sheldrick, 1990)'
_diffrn_ambient_temperature 296(2)
_diffrn_measured_fraction_theta_full 0.995
_diffrn_measured_fraction_theta_max 0.995
_diffrn_measurement_device_type 'CCD area detector'
_diffrn_measurement_method 'phi and omega scans'
_diffrn_radiation_monochromator graphite
_diffrn_radiation_source 'fine-focus sealed tube'
_diffrn_radiation_type MoK\a
_diffrn_radiation_wavelength 0.71073
_diffrn_reflns_av_R_equivalents 0.0913
_diffrn_reflns_av_sigmaI/netI 0.0477
_diffrn_reflns_limit_h_max 10
_diffrn_reflns_limit_h_min -10
_diffrn_reflns_limit_k_max 10
_diffrn_reflns_limit_k_min -10
_diffrn_reflns_limit_l_max 17
_diffrn_reflns_limit_l_min -17
_diffrn_reflns_number 17075
_diffrn_reflns_theta_full 24.99
_diffrn_reflns_theta_max 24.99
_diffrn_reflns_theta_min 3.20
_exptl_absorpt_coefficient_mu 35.848
_exptl_absorpt_correction_T_max 0.0030
_exptl_absorpt_correction_T_min 0.0000
_exptl_absorpt_correction_type empirical
_exptl_crystal_colour colorless
_exptl_crystal_density_diffrn 4.111
_exptl_crystal_density_method 'not measured'
_exptl_crystal_description bulk
_exptl_crystal_F_000 1240
_exptl_crystal_size_max 0.46
_exptl_crystal_size_mid 0.33
_exptl_crystal_size_min 0.16
_refine_diff_density_max 6.296
_refine_diff_density_min -5.728
_refine_diff_density_rms 1.329
_refine_ls_abs_structure_details 'Flack H D (1983), Acta Cryst. A39, 876-881'
_refine_ls_abs_structure_Flack 0.82(6)
_refine_ls_extinction_coef 0.0098(16)
_refine_ls_extinction_expression Fc^*^=kFc[1+0.001xFc^2^\l^3^/sin(2\q)]^-1/4^
_refine_ls_extinction_method SHELXL
_refine_ls_goodness_of_fit_ref 1.242
_refine_ls_hydrogen_treatment mixed
_refine_ls_matrix_type full
_refine_ls_number_parameters 67
_refine_ls_number_reflns 1023
_refine_ls_number_restraints 48
_refine_ls_restrained_S_all 1.213
_refine_ls_R_factor_all 0.0680
_refine_ls_R_factor_gt 0.0679
_refine_ls_shift/su_max 0.000
_refine_ls_shift/su_mean 0.000
_refine_ls_structure_factor_coef Fsqd
_refine_ls_weighting_details 'calc w=1/[\s^2^(Fo^2^)+(0.1752P)^2^+5.2511P] where P=(Fo^2^+2Fc^2^)/3'
_refine_ls_weighting_scheme calc
_refine_ls_wR_factor_gt 0.2263
_refine_ls_wR_factor_ref 0.2265
_reflns_number_gt 1012
_reflns_number_total 1023
_reflns_threshold_expression >2sigma(I)
_cod_data_source_file c7sc04118g2.cif
_cod_data_source_block a
_cod_depositor_comments
;
The following automatic conversions were performed:

'_symmetry_cell_setting' value 'Tetragonal' changed to 'tetragonal'
according to
/home/data/users/saulius/crontab/automatic-downloads/rss-feeds/RSC/lib/dictionaries/cif_core.dic
dictionary named 'cif_core.dic' version 2.4.2 from 2011-04-26.

Automatic conversion script
Id: cif_fix_values 4973 2017-02-22 13:04:09Z antanas 

 Adding full bibliography for 1548493--1548495.cif.
;
_cod_database_code 1548495

loop_
_symmetry_equiv_pos_as_xyz
'x, y, z'
'-x, -y, z+1/2'
'-y+1/2, x+1/2, z+1/4'
'y+1/2, -x+1/2, z+3/4'
'-x+1/2, y+1/2, -z+1/4'
'x+1/2, -y+1/2, -z+3/4'
'y, x, -z'
'-y, -x, -z+1/2'

loop_
_atom_site_label
_atom_site_type_symbol
_atom_site_fract_x
_atom_site_fract_y
_atom_site_fract_z
_atom_site_U_iso_or_equiv
_atom_site_adp_type
_atom_site_occupancy
_atom_site_symmetry_multiplicity
_atom_site_calc_flag
_atom_site_refinement_flags
Pb1 Pb 0.80223(9) 0.41902(9) 0.12916(6) 0.0130(7) Uani 1 1 d .
Br2 Br 0.5456(3) 0.4544(3) 0.2500 0.0263(11) Uani 1 2 d S
Br1 Br 0.6304(3) 0.6304(3) 0.0000 0.0138(9) Uani 1 2 d S
O1 O 0.866(2) 0.674(2) 0.1895(13) 0.024(5) Uani 1 1 d U
O2 O 0.994(3) 0.498(2) 0.2477(14) 0.025(4) Uani 1 1 d U
C3 C 0.965(4) 0.629(4) 0.251(2) 0.028(7) Uani 1 1 d U
C2 C 1.034(3) 0.737(3) 0.3073(17) 0.017(6) Uani 1 1 d U
H2A H 1.0073 0.7202 0.3718 0.021 Uiso 1 1 calc R
H2B H 0.9989 0.8351 0.2897 0.021 Uiso 1 1 calc R
C1 C 1.210(2) 0.732(2) 0.2976(17) 0.009(5) Uani 1 1 d U
H3A H 1.2534 0.7915 0.3470 0.011 Uiso 1 1 calc R
H3B H 1.2430 0.6304 0.3059 0.011 Uiso 1 1 calc R

loop_
_atom_site_aniso_label
_atom_site_aniso_U_11
_atom_site_aniso_U_22
_atom_site_aniso_U_33
_atom_site_aniso_U_23
_atom_site_aniso_U_13
_atom_site_aniso_U_12
Pb1 0.0155(8) 0.0145(8) 0.0089(9) 0.0039(4) -0.0026(4) -0.0025(3)
Br2 0.0294(14) 0.0294(14) 0.020(2) 0.0110(13) 0.0110(13) 0.0120(19)
Br1 0.0149(12) 0.0149(12) 0.0118(18) 0.0033(11) -0.0033(11) -0.0028(13)
O1 0.031(10) 0.025(10) 0.017(9) 0.026(8) -0.015(9) -0.015(9)
O2 0.032(11) 0.014(10) 0.030(11) 0.012(10) 0.008(11) 0.006(8)
C3 0.034(16) 0.044(17) 0.005(12) 0.017(13) 0.000(12) -0.009(14)
C2 0.023(13) 0.017(12) 0.011(11) 0.008(11) 0.012(11) 0.002(11)
C1 0.005(10) 0.007(10) 0.015(12) 0.011(9) -0.037(9) -0.008(8)

loop_
_atom_type_symbol
_atom_type_description
_atom_type_scat_dispersion_real
_atom_type_scat_dispersion_imag
_atom_type_scat_source
C C 0.0033 0.0016 'International Tables Vol C Tables 4.2.6.8 and 6.1.1.4'
H H 0.0000 0.0000 'International Tables Vol C Tables 4.2.6.8 and 6.1.1.4'
O O 0.0106 0.0060 'International Tables Vol C Tables 4.2.6.8 and 6.1.1.4'
Br Br -0.2901 2.4595 'International Tables Vol C Tables 4.2.6.8 and 6.1.1.4'
Pb Pb -3.3944 10.1111 'International Tables Vol C Tables 4.2.6.8 and 6.1.1.4'

loop_
_geom_angle_atom_site_label_1
_geom_angle_atom_site_label_2
_geom_angle_atom_site_label_3
_geom_angle
_geom_angle_site_symmetry_1
_geom_angle_site_symmetry_3
O1 Pb1 O2 49.7(6) . .
O1 Pb1 O2 79.9(7) . 4_564
O2 Pb1 O2 86.8(5) . 4_564
O1 Pb1 Br2 82.9(5) . .
O2 Pb1 Br2 96.2(5) . .
O2 Pb1 Br2 154.8(5) 4_564 .
O1 Pb1 Br1 76.1(4) . .
O2 Pb1 Br1 125.1(5) . .
O2 Pb1 Br1 74.1(5) 4_564 .
Br2 Pb1 Br1 83.86(7) . .
O1 Pb1 Br1 120.8(4) . 3_645
O2 Pb1 Br1 74.5(4) . 3_645
O2 Pb1 Br1 119.6(5) 4_564 3_645
Br2 Pb1 Br1 85.13(8) . 3_645
Br1 Pb1 Br1 158.44(5) . 3_645
Pb1 Br2 Pb1 100.51(13) . 8_665
Pb1 Br1 Pb1 170.60(13) 7 .
Pb1 Br1 Pb1 92.10(5) 7 5_655
Pb1 Br1 Pb1 94.59(5) . 5_655
Pb1 Br1 Pb1 94.59(5) 7 4_564
Pb1 Br1 Pb1 92.10(5) . 4_564
Pb1 Br1 Pb1 89.23(9) 5_655 4_564
C3 O1 Pb1 96(2) . .
C3 O2 Pb1 99(2) . .
C3 O2 Pb1 132(2) . 3_645
Pb1 O2 Pb1 119.0(8) . 3_645
O2 C3 O1 115(3) . .
O2 C3 C2 127(3) . .
O1 C3 C2 118(3) . .
C3 C2 C1 112(2) . .
C1 C1 C2 113.7(16) 8_775 .

loop_
_geom_bond_atom_site_label_1
_geom_bond_atom_site_label_2
_geom_bond_distance
_geom_bond_site_symmetry_2
Pb1 O1 2.516(19) .
Pb1 O2 2.52(2) .
Pb1 O2 2.70(2) 4_564
Pb1 Br2 2.904(3) .
Pb1 Br1 3.0719(9) .
Pb1 Br1 3.180(3) 3_645
Br2 Pb1 2.904(3) 8_665
Br1 Pb1 3.0719(9) 7
Br1 Pb1 3.180(3) 5_655
Br1 Pb1 3.180(3) 4_564
O1 C3 1.31(3) .
O2 C3 1.20(4) .
O2 Pb1 2.70(2) 3_645
C3 C2 1.41(4) .
C2 C1 1.58(3) .
C1 C1 1.55(5) 8_775
